data_4513778
loop_
_publ_author_name
'Ghorai, Debasish'
'Dutta, Champak'
'Choudhury, Joyanta'

_publ_section_title
;
 Switching of &#x201C;Rollover Pathway&#x201D; in Rhodium(III)-Catalyzed
 C--H Activation of Chelating Molecules
;
_journal_name_full 'ACS Catalysis'
_journal_page_first 709
_journal_paper_doi 10.1021/acscatal.5b02540
_journal_year 2015
_chemical_formula_sum 'C18 H26 F6 N3 P'
_chemical_formula_weight 429.39
_chemical_name_systematic
;
 ?
;
_space_group_crystal_system monoclinic
_space_group_IT_number 14
_space_group_name_Hall '-P 2ybc'
_space_group_name_H-M_alt 'P 1 21/c 1'
_symmetry_space_group_name_Hall '-P 2ybc'
_symmetry_space_group_name_H-M 'P 1 21/c 1'
_atom_sites_solution_hydrogens geom
_audit_creation_method SHELXL-2014
_cell_angle_alpha 90
_cell_angle_beta 101.334(12)
_cell_angle_gamma 90
_cell_formula_units_Z 4
_cell_length_a 8.1489(18)
_cell_length_b 17.045(4)
_cell_length_c 15.403(4)
_cell_measurement_reflns_used 3465
_cell_measurement_temperature 160(2)
_cell_measurement_theta_max 24.455
_cell_measurement_theta_min 2.390
_cell_volume 2097.7(9)
_computing_cell_refinement 'Bruker SAINT'
_computing_data_collection 'Bruker APEX2'
_computing_data_reduction 'Bruker SAINT'
_computing_structure_refinement 'SHELXL-2014 (Sheldrick, 2014)'
_computing_structure_solution SIR-92
_diffrn_ambient_temperature 160(2)
_diffrn_measured_fraction_theta_full 0.912
_diffrn_measured_fraction_theta_max 0.997
_diffrn_measurement_device_type 'Bruker APEX-II CCD'
_diffrn_measurement_method '\f and \w scans'
_diffrn_radiation_type MoK\a
_diffrn_radiation_wavelength 0.71073
_diffrn_reflns_av_R_equivalents 0.0783
_diffrn_reflns_av_unetI/netI 0.0314
_diffrn_reflns_laue_measured_fraction_full 0.912
_diffrn_reflns_laue_measured_fraction_max 0.997
_diffrn_reflns_limit_h_max 9
_diffrn_reflns_limit_h_min -9
_diffrn_reflns_limit_k_max 19
_diffrn_reflns_limit_k_min -19
_diffrn_reflns_limit_l_max 17
_diffrn_reflns_limit_l_min -17
_diffrn_reflns_number 38583
_diffrn_reflns_point_group_measured_fraction_full 0.912
_diffrn_reflns_point_group_measured_fraction_max 0.997
_diffrn_reflns_theta_full 25.242
_diffrn_reflns_theta_max 24.455
_diffrn_reflns_theta_min 2.390
_diffrn_source 'sealed tube'
_exptl_absorpt_coefficient_mu 0.191
_exptl_absorpt_correction_T_max 0.969
_exptl_absorpt_correction_T_min 0.951
_exptl_absorpt_correction_type multi-scan
_exptl_absorpt_process_details SADABS
_exptl_crystal_colour Colourless
_exptl_crystal_density_diffrn 1.360
_exptl_crystal_description Needle
_exptl_crystal_F_000 896
_exptl_crystal_size_max 0.130
_exptl_crystal_size_mid 0.100
_exptl_crystal_size_min 0.070
_refine_diff_density_max 0.740
_refine_diff_density_min -0.494
_refine_diff_density_rms 0.056
_refine_ls_extinction_method none
_refine_ls_goodness_of_fit_ref 3.030
_refine_ls_hydrogen_treatment constr
_refine_ls_matrix_type full
_refine_ls_number_parameters 257
_refine_ls_number_reflns 3465
_refine_ls_number_restraints 0
_refine_ls_restrained_S_all 3.030
_refine_ls_R_factor_all 0.0841
_refine_ls_R_factor_gt 0.0592
_refine_ls_shift/su_max 0.000
_refine_ls_shift/su_mean 0.000
_refine_ls_structure_factor_coef Fsqd
_refine_ls_weighting_details 'w=1/[\s^2^(Fo^2^)+(0.0100P)^2^] where P=(Fo^2^+2Fc^2^)/3'
_refine_ls_weighting_scheme calc
_refine_ls_wR_factor_gt 0.1058
_refine_ls_wR_factor_ref 0.1079
_reflns_Friedel_coverage 0.000
_reflns_number_gt 2594
_reflns_number_total 3465
_reflns_threshold_expression 'I > 2\s(I)'
_cod_data_source_file cs5b02540_si_002.cif
_cod_data_source_block 5b
_cod_database_code 4513778
_shelx_space_group_comment
;
The symmetry employed for this shelxl refinement is uniquely defined
by the following loop, which should always be used as a source of
symmetry information in preference to the above space-group names.
They are only intended as comments.
;
_shelx_estimated_absorpt_t_min 0.976
_shelx_estimated_absorpt_t_max 0.987
_shelxl_version_number 2014-3

loop_
_space_group_symop_operation_xyz
'x, y, z'
'-x, y+1/2, -z+1/2'
'-x, -y, -z'
'x, -y-1/2, z-1/2'

loop_
_atom_site_label
_atom_site_type_symbol
_atom_site_fract_x
_atom_site_fract_y
_atom_site_fract_z
_atom_site_U_iso_or_equiv
_atom_site_adp_type
_atom_site_occupancy
_atom_site_site_symmetry_order
_atom_site_calc_flag
_atom_site_refinement_flags_posn
_atom_site_refinement_flags_adp
N1 N -0.3714(3) -0.42301(12) -0.08359(15) 0.0296(6) Uani 1 1 d . .
N2 N -0.2874(3) -0.30339(12) -0.05756(14) 0.0264(6) Uani 1 1 d . .
N3 N -0.1806(3) -0.22224(13) 0.06265(17) 0.0388(7) Uani 1 1 d . .
C1 C -0.2501(3) -0.37865(15) -0.03926(18) 0.0298(7) Uani 1 1 d . .
H1 H -0.1544 -0.3969 -0.0015 0.036 Uiso 1 1 calc R U
C2 C -0.3733(4) -0.50933(13) -0.08558(19) 0.0376(8) Uani 1 1 d . .
H2A H -0.4827 -0.5278 -0.0812 0.056 Uiso 1 1 calc R U
H2B H -0.2925 -0.5292 -0.0367 0.056 Uiso 1 1 calc R U
H2C H -0.3461 -0.5273 -0.1401 0.056 Uiso 1 1 calc R U
C3 C -0.4908(3) -0.37457(15) -0.13198(18) 0.0288(7) Uani 1 1 d . .
H3 H -0.5891 -0.3911 -0.1689 0.035 Uiso 1 1 calc R U
C4 C -0.4416(3) -0.29876(15) -0.11693(17) 0.0258(7) Uani 1 1 d . .
C5 C -0.1773(3) -0.23877(15) -0.0216(2) 0.0280(7) Uani 1 1 d . .
C6 C -0.0854(4) -0.20209(16) -0.0763(2) 0.0339(8) Uani 1 1 d . .
C7 C -0.0833(4) -0.22774(18) -0.1701(2) 0.0538(10) Uani 1 1 d . .
H7A H 0.0054 -0.2012 -0.1910 0.081 Uiso 1 1 calc R U
H7B H -0.1885 -0.2149 -0.2077 0.081 Uiso 1 1 calc R U
H7C H -0.0656 -0.2834 -0.1713 0.081 Uiso 1 1 calc R U
C8 C 0.0059(4) -0.13725(16) -0.0375(2) 0.0445(9) Uani 1 1 d . .
H8 H 0.0681 -0.1077 -0.0702 0.053 Uiso 1 1 calc R U
C9 C 0.0043(4) -0.11679(18) 0.0493(2) 0.0487(9) Uani 1 1 d . .
H9 H 0.0644 -0.0734 0.0748 0.058 Uiso 1 1 calc R U
C10 C -0.0872(4) -0.16126(19) 0.0976(2) 0.0505(9) Uani 1 1 d . .
H10 H -0.0838 -0.1484 0.1566 0.061 Uiso 1 1 calc R U
C11 C -0.5273(3) -0.22529(15) -0.14993(18) 0.0270(7) Uani 1 1 d . .
C12 C -0.5106(3) -0.16129(15) -0.0999(2) 0.0329(7) Uani 1 1 d . .
H12 H -0.4510 -0.1675 -0.0423 0.039 Uiso 1 1 calc R U
C13 C -0.5756(3) -0.08033(15) -0.12431(19) 0.0355(8) Uani 1 1 d . .
H13A H -0.6415 -0.0627 -0.0820 0.043 Uiso 1 1 calc R U
H13B H -0.6483 -0.0817 -0.1823 0.043 Uiso 1 1 calc R U
C14 C -0.4342(4) -0.02248(15) -0.1257(2) 0.0418(8) Uani 1 1 d . .
H14A H -0.3541 -0.0262 -0.0702 0.050 Uiso 1 1 calc R U
H14B H -0.3769 -0.0368 -0.1730 0.050 Uiso 1 1 calc R U
C15 C -0.4943(4) 0.06195(15) -0.1392(2) 0.0477(9) Uani 1 1 d . .
H15A H -0.4010 0.0955 -0.1420 0.072 Uiso 1 1 calc R U
H15B H -0.5447 0.0777 -0.0906 0.072 Uiso 1 1 calc R U
H15C H -0.5753 0.0659 -0.1934 0.072 Uiso 1 1 calc R U
C16 C -0.6332(3) -0.22943(15) -0.24309(18) 0.0332(8) Uani 1 1 d . .
H16A H -0.7226 -0.1912 -0.2479 0.040 Uiso 1 1 calc R U
H16B H -0.6843 -0.2810 -0.2517 0.040 Uiso 1 1 calc R U
C17 C -0.5368(4) -0.21446(16) -0.31705(19) 0.0384(8) Uani 1 1 d . .
H17A H -0.4511 -0.2543 -0.3146 0.046 Uiso 1 1 calc R U
H17B H -0.4813 -0.1640 -0.3073 0.046 Uiso 1 1 calc R U
C18 C -0.6496(4) -0.21515(17) -0.4097(2) 0.0535(10) Uani 1 1 d . .
H18A H -0.5849 -0.2009 -0.4531 0.080 Uiso 1 1 calc R U
H18B H -0.7392 -0.1782 -0.4114 0.080 Uiso 1 1 calc R U
H18C H -0.6953 -0.2668 -0.4224 0.080 Uiso 1 1 calc R U
P1 P 0.05355(10) -0.49377(5) -0.18593(6) 0.0409(3) Uani 1 1 d . .
F1 F 0.1366(2) -0.42306(12) -0.22622(16) 0.0944(8) Uani 1 1 d . .
F2 F 0.0818(4) -0.45474(18) -0.09277(15) 0.1473(13) Uani 1 1 d . .
F3 F -0.0290(3) -0.56628(14) -0.1490(2) 0.1286(12) Uani 1 1 d . .
F4 F 0.0212(3) -0.53261(13) -0.27957(16) 0.1179(10) Uani 1 1 d . .
F5 F 0.2295(2) -0.53527(11) -0.15869(15) 0.0824(7) Uani 1 1 d . .
F6 F -0.1217(2) -0.45021(10) -0.21079(13) 0.0653(6) Uani 1 1 d . .

loop_
_atom_site_aniso_label
_atom_site_aniso_U_11
_atom_site_aniso_U_22
_atom_site_aniso_U_33
_atom_site_aniso_U_23
_atom_site_aniso_U_13
_atom_site_aniso_U_12
N1 0.0288(14) 0.0256(13) 0.0348(16) -0.0021(12) 0.0073(12) -0.0028(12)
N2 0.0269(14) 0.0234(13) 0.0284(15) -0.0019(11) 0.0038(11) -0.0029(11)
N3 0.0395(16) 0.0432(15) 0.0321(17) -0.0080(13) 0.0031(13) -0.0091(13)
C1 0.0276(17) 0.0304(17) 0.0312(19) 0.0046(14) 0.0054(14) 0.0014(15)
C2 0.0415(19) 0.0218(15) 0.050(2) -0.0023(15) 0.0108(16) -0.0029(14)
C3 0.0258(17) 0.0311(16) 0.0281(18) -0.0012(14) 0.0018(14) 0.0003(14)
C4 0.0260(17) 0.0278(17) 0.0238(18) -0.0024(13) 0.0053(14) -0.0033(13)
C5 0.0241(17) 0.0257(16) 0.033(2) -0.0012(14) 0.0024(14) -0.0011(13)
C6 0.0280(18) 0.0325(17) 0.041(2) -0.0010(15) 0.0065(15) 0.0004(14)
C7 0.050(2) 0.062(2) 0.055(3) -0.0003(19) 0.0229(19) -0.0134(18)
C8 0.034(2) 0.0363(19) 0.062(3) 0.0041(17) 0.0070(18) -0.0111(15)
C9 0.042(2) 0.0382(19) 0.060(3) -0.0095(19) -0.0063(19) -0.0109(17)
C10 0.050(2) 0.056(2) 0.041(2) -0.0134(19) -0.0032(19) -0.0074(19)
C11 0.0253(16) 0.0282(16) 0.0282(18) -0.0013(15) 0.0067(13) -0.0044(14)
C12 0.0312(18) 0.0325(17) 0.0342(19) 0.0040(15) 0.0045(15) 0.0004(14)
C13 0.0348(19) 0.0309(17) 0.040(2) 0.0000(14) 0.0053(15) 0.0019(15)
C14 0.0392(19) 0.0366(18) 0.050(2) -0.0003(16) 0.0093(16) -0.0005(15)
C15 0.057(2) 0.0340(18) 0.050(2) 0.0052(16) 0.0037(18) -0.0046(16)
C16 0.0345(18) 0.0269(15) 0.037(2) 0.0003(14) 0.0046(15) -0.0009(14)
C17 0.045(2) 0.0317(17) 0.039(2) -0.0024(15) 0.0086(17) 0.0004(15)
C18 0.080(3) 0.0422(19) 0.035(2) 0.0000(16) 0.0051(19) -0.0005(19)
P1 0.0314(5) 0.0499(5) 0.0405(6) 0.0113(5) 0.0051(4) 0.0003(4)
F1 0.0444(13) 0.0934(15) 0.135(2) 0.0642(15) -0.0079(13) -0.0172(12)
F2 0.168(3) 0.212(3) 0.0427(16) -0.0419(17) -0.0276(16) 0.093(2)
F3 0.0536(15) 0.1087(18) 0.226(3) 0.106(2) 0.0341(17) 0.0039(13)
F4 0.132(2) 0.117(2) 0.0891(19) -0.0525(16) -0.0157(17) 0.0242(17)
F5 0.0373(12) 0.0960(16) 0.1134(19) 0.0470(13) 0.0136(12) 0.0236(11)
F6 0.0425(12) 0.0798(13) 0.0757(15) 0.0303(11) 0.0170(10) 0.0206(10)

loop_
_atom_type_symbol
_atom_type_description
_atom_type_scat_dispersion_real
_atom_type_scat_dispersion_imag
_atom_type_scat_source
C C 0.0033 0.0016 'International Tables Vol C Tables 4.2.6.8 and 6.1.1.4'
H H 0.0000 0.0000 'International Tables Vol C Tables 4.2.6.8 and 6.1.1.4'
F F 0.0171 0.0103 'International Tables Vol C Tables 4.2.6.8 and 6.1.1.4'
N N 0.0061 0.0033 'International Tables Vol C Tables 4.2.6.8 and 6.1.1.4'
P P 0.1023 0.0942 'International Tables Vol C Tables 4.2.6.8 and 6.1.1.4'

loop_
_geom_angle_atom_site_label_1
_geom_angle_atom_site_label_2
_geom_angle_atom_site_label_3
_geom_angle
C1 N1 C3 108.3(2)
C1 N1 C2 125.9(2)
C3 N1 C2 125.7(2)
C1 N2 C4 109.2(2)
C1 N2 C5 123.2(2)
C4 N2 C5 127.6(2)
C5 N3 C10 115.9(3)
N1 C1 N2 108.9(2)
N1 C1 H1 125.5
N2 C1 H1 125.5
N1 C2 H2A 109.5
N1 C2 H2B 109.5
H2A C2 H2B 109.5
N1 C2 H2C 109.5
H2A C2 H2C 109.5
H2B C2 H2C 109.5
C4 C3 N1 108.9(2)
C4 C3 H3 125.5
N1 C3 H3 125.5
C3 C4 N2 104.7(2)
C3 C4 C11 130.1(3)
N2 C4 C11 125.1(2)
N3 C5 C6 128.0(3)
N3 C5 N2 113.6(2)
C6 C5 N2 118.4(3)
C5 C6 C8 113.8(3)
C5 C6 C7 124.1(3)
C8 C6 C7 122.1(3)
C6 C7 H7A 109.5
C6 C7 H7B 109.5
H7A C7 H7B 109.5
C6 C7 H7C 109.5
H7A C7 H7C 109.5
H7B C7 H7C 109.5
C9 C8 C6 120.4(3)
C9 C8 H8 119.8
C6 C8 H8 119.8
C10 C9 C8 119.4(3)
C10 C9 H9 120.3
C8 C9 H9 120.3
N3 C10 C9 122.4(3)
N3 C10 H10 118.8
C9 C10 H10 118.8
C12 C11 C4 120.7(3)
C12 C11 C16 124.0(2)
C4 C11 C16 115.3(2)
C11 C12 C13 128.3(3)
C11 C12 H12 115.9
C13 C12 H12 115.9
C12 C13 C14 111.6(2)
C12 C13 H13A 109.3
C14 C13 H13A 109.3
C12 C13 H13B 109.3
C14 C13 H13B 109.3
H13A C13 H13B 108.0
C15 C14 C13 113.0(2)
C15 C14 H14A 109.0
C13 C14 H14A 109.0
C15 C14 H14B 109.0
C13 C14 H14B 109.0
H14A C14 H14B 107.8
C14 C15 H15A 109.5
C14 C15 H15B 109.5
H15A C15 H15B 109.5
C14 C15 H15C 109.5
H15A C15 H15C 109.5
H15B C15 H15C 109.5
C11 C16 C17 114.6(2)
C11 C16 H16A 108.6
C17 C16 H16A 108.6
C11 C16 H16B 108.6
C17 C16 H16B 108.6
H16A C16 H16B 107.6
C16 C17 C18 112.9(3)
C16 C17 H17A 109.0
C18 C17 H17A 109.0
C16 C17 H17B 109.0
C18 C17 H17B 109.0
H17A C17 H17B 107.8
C17 C18 H18A 109.5
C17 C18 H18B 109.5
H18A C18 H18B 109.5
C17 C18 H18C 109.5
H18A C18 H18C 109.5
H18B C18 H18C 109.5
F2 P1 F4 178.79(15)
F2 P1 F3 89.91(18)
F4 P1 F3 89.68(16)
F2 P1 F1 92.25(17)
F4 P1 F1 88.17(15)
F3 P1 F1 177.78(17)
F2 P1 F5 89.12(13)
F4 P1 F5 92.01(13)
F3 P1 F5 89.00(11)
F1 P1 F5 90.54(11)
F2 P1 F6 89.17(13)
F4 P1 F6 89.70(12)
F3 P1 F6 91.52(11)
F1 P1 F6 89.01(11)
F5 P1 F6 178.21(13)

loop_
_geom_bond_atom_site_label_1
_geom_bond_atom_site_label_2
_geom_bond_distance
N1 C1 1.323(3)
N1 C3 1.378(3)
N1 C2 1.472(3)
N2 C1 1.335(3)
N2 C4 1.404(3)
N2 C5 1.459(3)
N3 C5 1.333(3)
N3 C10 1.338(3)
C1 H1 0.9300
C2 H2A 0.9600
C2 H2B 0.9600
C2 H2C 0.9600
C3 C4 1.359(3)
C3 H3 0.9300
C4 C11 1.475(3)
C5 C6 1.382(4)
C6 C8 1.400(4)
C6 C7 1.513(4)
C7 H7A 0.9600
C7 H7B 0.9600
C7 H7C 0.9600
C8 C9 1.384(4)
C8 H8 0.9300
C9 C10 1.379(4)
C9 H9 0.9300
C10 H10 0.9300
C11 C12 1.327(3)
C11 C16 1.524(4)
C12 C13 1.499(3)
C12 H12 0.9300
C13 C14 1.520(4)
C13 H13A 0.9700
C13 H13B 0.9700
C14 C15 1.521(4)
C14 H14A 0.9700
C14 H14B 0.9700
C15 H15A 0.9600
C15 H15B 0.9600
C15 H15C 0.9600
C16 C17 1.527(4)
C16 H16A 0.9700
C16 H16B 0.9700
C17 C18 1.538(4)
C17 H17A 0.9700
C17 H17B 0.9700
C18 H18A 0.9600
C18 H18B 0.9600
C18 H18C 0.9600
P1 F2 1.557(2)
P1 F4 1.562(2)
P1 F3 1.567(2)
P1 F1 1.569(2)
P1 F5 1.5802(18)
P1 F6 1.5879(18)

loop_
_geom_torsion_atom_site_label_1
_geom_torsion_atom_site_label_2
_geom_torsion_atom_site_label_3
_geom_torsion_atom_site_label_4
_geom_torsion
C3 N1 C1 N2 -0.1(3)
C2 N1 C1 N2 176.3(2)
C4 N2 C1 N1 0.1(3)
C5 N2 C1 N1 -178.1(2)
C1 N1 C3 C4 0.0(3)
C2 N1 C3 C4 -176.4(2)
N1 C3 C4 N2 0.1(3)
N1 C3 C4 C11 -177.5(3)
C1 N2 C4 C3 -0.1(3)
C5 N2 C4 C3 178.0(3)
C1 N2 C4 C11 177.6(3)
C5 N2 C4 C11 -4.3(4)
C10 N3 C5 C6 2.1(4)
C10 N3 C5 N2 -177.3(2)
C1 N2 C5 N3 -76.8(3)
C4 N2 C5 N3 105.3(3)
C1 N2 C5 C6 103.7(3)
C4 N2 C5 C6 -74.2(3)
N3 C5 C6 C8 -4.0(4)
N2 C5 C6 C8 175.4(2)
N3 C5 C6 C7 176.8(3)
N2 C5 C6 C7 -3.8(4)
C5 C6 C8 C9 2.4(4)
C7 C6 C8 C9 -178.3(3)
C6 C8 C9 C10 0.5(4)
C5 N3 C10 C9 1.4(4)
C8 C9 C10 N3 -2.7(5)
C3 C4 C11 C12 145.9(3)
N2 C4 C11 C12 -31.2(4)
C3 C4 C11 C16 -33.9(4)
N2 C4 C11 C16 149.0(2)
C4 C11 C12 C13 174.5(3)
C16 C11 C12 C13 -5.7(5)
C11 C12 C13 C14 -113.2(3)
C12 C13 C14 C15 -173.0(2)
C12 C11 C16 C17 94.1(3)
C4 C11 C16 C17 -86.0(3)
C11 C16 C17 C18 -177.2(2)
